data_7155947
loop_
_publ_author_name
'Ferguson, Jayne L.'
'Squire, Marie A.'
'Fitchett, Christopher M.'

_publ_section_title
;
 Photochemical and oxidative cyclisation of tetraphenylpyrroles
;
_journal_name_full 'Org. Biomol. Chem.'
_journal_paper_doi 10.1039/C7OB02537H
_journal_year 2017
_chemical_formula_moiety 'C39 H33 N'
_chemical_formula_sum 'C39 H33 N'
_chemical_formula_weight 515.66
_space_group_crystal_system triclinic
_space_group_IT_number 2
_space_group_name_Hall '-P 1'
_space_group_name_H-M_alt 'P -1'
_symmetry_space_group_name_Hall '-P 1'
_symmetry_space_group_name_H-M 'P -1'
_atom_sites_solution_hydrogens geom
_atom_sites_solution_primary direct
_audit_creation_date 2017-09-28
_audit_creation_method
;
Olex2 1.2
(compiled Aug 10 2017 17:28:52 for OlexSys, GUI svn.r5381)
;
_audit_update_record
;
2017-10-01 deposited with the CCDC.
2017-10-25 downloaded from the CCDC.
;
_cell_angle_alpha 109.469(4)
_cell_angle_beta 101.265(4)
_cell_angle_gamma 91.218(4)
_cell_formula_units_Z 2
_cell_length_a 10.2655(5)
_cell_length_b 11.6330(5)
_cell_length_c 12.7175(6)
_cell_measurement_reflns_used 4917
_cell_measurement_temperature 120.00(10)
_cell_measurement_theta_max 73.7967
_cell_measurement_theta_min 3.7715
_cell_volume 1398.14(12)
_computing_cell_refinement
;
CrysAlisPro, Agilent Technologies,
Version 1.171.35.19 (release 27-10-2011 CrysAlis171 .NET)
(compiled Oct 27 2011,15:02:11)
;
_computing_data_collection
;
CrysAlisPro, Agilent Technologies,
Version 1.171.35.19 (release 27-10-2011 CrysAlis171 .NET)
(compiled Oct 27 2011,15:02:11)
;
_computing_data_reduction
;
CrysAlisPro, Agilent Technologies,
Version 1.171.35.19 (release 27-10-2011 CrysAlis171 .NET)
(compiled Oct 27 2011,15:02:11)
;
_computing_molecular_graphics 'Olex2 (Dolomanov et al., 2009)'
_computing_publication_material 'Olex2 (Dolomanov et al., 2009)'
_computing_structure_refinement 'ShelXL (Sheldrick, 2015)'
_computing_structure_solution 'XS (Sheldrick, 2008)'
_diffrn_ambient_temperature 120.00(10)
_diffrn_detector_area_resol_mean 10.6501
_diffrn_measured_fraction_theta_full 0.999
_diffrn_measured_fraction_theta_max 0.966
_diffrn_measurement_details
;
#__ type_ start__ end____ width___ exp.time_
  1 omega  -48.00   35.00   1.0000    2.0000
omega____ theta____ kappa____ phi______ frames
    -      -39.9063   37.0000  120.0000 83

#__ type_ start__ end____ width___ exp.time_
  2 omega  -28.00   23.00   1.0000    2.0000
omega____ theta____ kappa____ phi______ frames
    -      -39.9063   37.0000  -90.0000 51

#__ type_ start__ end____ width___ exp.time_
  3 omega  -48.00    8.00   1.0000    2.0000
omega____ theta____ kappa____ phi______ frames
    -      -39.9063   37.0000   60.0000 56

#__ type_ start__ end____ width___ exp.time_
  4 omega  -91.00   -4.00   1.0000    2.0000
omega____ theta____ kappa____ phi______ frames
    -      -39.9063  125.0000  120.0000 87

#__ type_ start__ end____ width___ exp.time_
  5 omega  -89.00  -26.00   1.0000    2.0000
omega____ theta____ kappa____ phi______ frames
    -      -39.9063  -37.0000  -90.0000 63

#__ type_ start__ end____ width___ exp.time_
  6 omega   52.00   93.00   1.0000    2.0000
omega____ theta____ kappa____ phi______ frames
    -       39.9063 -125.0000    0.0000 41

#__ type_ start__ end____ width___ exp.time_
  7 omega   55.00   91.00   1.0000    4.0000
omega____ theta____ kappa____ phi______ frames
    -      107.7801  -30.0000 -120.0000 36

#__ type_ start__ end____ width___ exp.time_
  8 omega   31.00  136.00   1.0000    4.0000
omega____ theta____ kappa____ phi______ frames
    -      107.7801  -77.0000  120.0000 105

#__ type_ start__ end____ width___ exp.time_
  9 omega   34.00  121.00   1.0000    4.0000
omega____ theta____ kappa____ phi______ frames
    -      107.7801 -125.0000  -30.0000 87

#__ type_ start__ end____ width___ exp.time_
 10 omega   31.00   90.00   1.0000    4.0000
omega____ theta____ kappa____ phi______ frames
    -      107.7801  -30.0000  -60.0000 59

#__ type_ start__ end____ width___ exp.time_
 11 omega   60.00   87.00   1.0000    4.0000
omega____ theta____ kappa____ phi______ frames
    -      107.7801  -45.0000 -120.0000 27

#__ type_ start__ end____ width___ exp.time_
 12 omega   33.00   91.00   1.0000    4.0000
omega____ theta____ kappa____ phi______ frames
    -      107.7801 -125.0000   30.0000 58

#__ type_ start__ end____ width___ exp.time_
 13 omega   93.00  119.00   1.0000    4.0000
omega____ theta____ kappa____ phi______ frames
    -      107.7801 -125.0000   30.0000 26

#__ type_ start__ end____ width___ exp.time_
 14 omega   39.00   79.00   1.0000    4.0000
omega____ theta____ kappa____ phi______ frames
    -      107.7801  -30.0000  120.0000 40

#__ type_ start__ end____ width___ exp.time_
 15 omega   69.00  109.00   1.0000    4.0000
omega____ theta____ kappa____ phi______ frames
    -      107.7801  -94.0000   90.0000 40

#__ type_ start__ end____ width___ exp.time_
 16 omega   32.00   76.00   1.0000    4.0000
omega____ theta____ kappa____ phi______ frames
    -      107.7801  -30.0000 -180.0000 44

#__ type_ start__ end____ width___ exp.time_
 17 omega   79.00  154.00   1.0000    4.0000
omega____ theta____ kappa____ phi______ frames
    -      107.7801   30.0000   90.0000 75

#__ type_ start__ end____ width___ exp.time_
 18 omega   56.00  133.00   1.0000    4.0000
omega____ theta____ kappa____ phi______ frames
    -      107.7801  -61.0000  -30.0000 77

#__ type_ start__ end____ width___ exp.time_
 19 omega  114.00  142.00   1.0000    4.0000
omega____ theta____ kappa____ phi______ frames
    -      107.7801  -15.0000   60.0000 28

#__ type_ start__ end____ width___ exp.time_
 20 omega   26.00  103.00   1.0000    4.0000
omega____ theta____ kappa____ phi______ frames
    -      107.7801  -15.0000   60.0000 77

#__ type_ start__ end____ width___ exp.time_
 21 omega -116.00  -10.00   1.0000    2.0000
omega____ theta____ kappa____ phi______ frames
    -      -39.9063  -69.0000   19.0000 106

#__ type_ start__ end____ width___ exp.time_
 22 omega -114.00  -85.00   1.0000    2.0000
omega____ theta____ kappa____ phi______ frames
    -      -39.9063  -57.0000  120.0000 29
;
_diffrn_measurement_device_type 'SuperNova, Dual, Cu at zero, Atlas'
_diffrn_measurement_method '\w scans'
_diffrn_orient_matrix_UB_11 -0.1415708000
_diffrn_orient_matrix_UB_12 -0.0385122000
_diffrn_orient_matrix_UB_13 0.0072389000
_diffrn_orient_matrix_UB_21 0.0048512000
_diffrn_orient_matrix_UB_22 0.1179888000
_diffrn_orient_matrix_UB_23 0.1029038000
_diffrn_orient_matrix_UB_31 -0.0596282000
_diffrn_orient_matrix_UB_32 0.0670709000
_diffrn_orient_matrix_UB_33 -0.0816377000
_diffrn_radiation_monochromator mirror
_diffrn_radiation_type CuK\a
_diffrn_radiation_wavelength 1.54184
_diffrn_reflns_av_R_equivalents 0.0215
_diffrn_reflns_av_unetI/netI 0.0314
_diffrn_reflns_Laue_measured_fraction_full 0.999
_diffrn_reflns_Laue_measured_fraction_max 0.966
_diffrn_reflns_limit_h_max 12
_diffrn_reflns_limit_h_min -12
_diffrn_reflns_limit_k_max 14
_diffrn_reflns_limit_k_min -11
_diffrn_reflns_limit_l_max 9
_diffrn_reflns_limit_l_min -15
_diffrn_reflns_number 10379
_diffrn_reflns_point_group_measured_fraction_full 0.999
_diffrn_reflns_point_group_measured_fraction_max 0.966
_diffrn_reflns_theta_full 67.684
_diffrn_reflns_theta_max 73.961
_diffrn_reflns_theta_min 3.775
_diffrn_source 'SuperNova (Cu) X-ray Source'
_exptl_absorpt_coefficient_mu 0.529
_exptl_absorpt_correction_T_max 1.00000
_exptl_absorpt_correction_T_min 0.90308
_exptl_absorpt_correction_type multi-scan
_exptl_absorpt_process_details
;
CrysAlisPro, Agilent Technologies,
Version 1.171.35.19 (release 27-10-2011 CrysAlis171 .NET)
(compiled Oct 27 2011,15:02:11)
Empirical absorption correction using spherical harmonics,
 implemented in SCALE3 ABSPACK scaling algorithm.
;
_exptl_crystal_colour colourless
_exptl_crystal_colour_primary colourless
_exptl_crystal_density_diffrn 1.225
_exptl_crystal_description block
_exptl_crystal_F_000 548
_exptl_crystal_size_max 0.09
_exptl_crystal_size_mid 0.05
_exptl_crystal_size_min 0.05
_refine_diff_density_max 0.300
_refine_diff_density_min -0.226
_refine_diff_density_rms 0.041
_refine_ls_extinction_method none
_refine_ls_goodness_of_fit_ref 1.040
_refine_ls_hydrogen_treatment constr
_refine_ls_matrix_type full
_refine_ls_number_parameters 365
_refine_ls_number_reflns 5488
_refine_ls_number_restraints 0
_refine_ls_restrained_S_all 1.040
_refine_ls_R_factor_all 0.0515
_refine_ls_R_factor_gt 0.0441
_refine_ls_shift/su_max 0.000
_refine_ls_shift/su_mean 0.000
_refine_ls_structure_factor_coef Fsqd
_refine_ls_weighting_details 'w=1/[\s^2^(Fo^2^)+(0.0590P)^2^+0.4486P] where P=(Fo^2^+2Fc^2^)/3'
_refine_ls_weighting_scheme calc
_refine_ls_wR_factor_gt 0.1146
_refine_ls_wR_factor_ref 0.1214
_reflns_Friedel_coverage 0.000
_reflns_number_gt 4674
_reflns_number_total 5488
_reflns_threshold_expression 'I > 2\s(I)'
_cod_data_source_file c7ob02537h2.cif
_cod_data_source_block 4b
_cod_original_cell_volume 1398.13(12)
_cod_database_code 7155947
_shelx_shelxl_version_number 2016/6
_chemical_oxdiff_formula C39H40N1
_shelx_space_group_comment
;
The symmetry employed for this shelxl refinement is uniquely defined
by the following loop, which should always be used as a source of
symmetry information in preference to the above space-group names.
They are only intended as comments.
;
_reflns_odcompleteness_completeness 99.98
_reflns_odcompleteness_iscentric 1
_reflns_odcompleteness_theta 66.97
_olex2_refinement_description
;
1. Fixed Uiso
 At 1.2 times of:
  All C(H) groups, All C(H,H) groups
 At 1.5 times of:
  All C(H,H,H) groups
2.a Secondary CH2 refined with riding coordinates:
 C34(H34A,H34B)
2.b Aromatic/amide H refined with riding coordinates:
 C7(H7), C8(H8), C10(H10), C15(H15), C17(H17), C18(H18), C21(H21), C22(H22),
 C24(H24), C25(H25), C28(H28), C29(H29), C31(H31), C32(H32), C36(H36), C37(H37),
  C38(H38), C39(H39), C40(H40)
2.c Idealised Me refined as rotating group:
 C12(H12A,H12B,H12C), C19(H19A,H19B,H19C), C26(H26A,H26B,H26C), C33(H33A,H33B,
 H33C)
;
_olex2_submission_special_instructions 'No special instructions were received'

loop_
_space_group_symop_operation_xyz
'x, y, z'
'-x, -y, -z'

loop_
_atom_site_label
_atom_site_type_symbol
_atom_site_fract_x
_atom_site_fract_y
_atom_site_fract_z
_atom_site_U_iso_or_equiv
_atom_site_adp_type
_atom_site_occupancy
_atom_site_site_symmetry_order
_atom_site_calc_flag
_atom_site_refinement_flags_posn
N1 N 0.31985(11) 0.20662(10) 0.23844(10) 0.0214(2) Uani 1 1 d .
C2 C 0.24549(13) 0.28288(12) 0.29311(11) 0.0205(3) Uani 1 1 d .
C3 C 0.20179(13) 0.24782(12) 0.38840(11) 0.0207(3) Uani 1 1 d .
C4 C 0.27178(12) 0.13142(12) 0.37523(11) 0.0206(3) Uani 1 1 d .
C5 C 0.33554(12) 0.11367(12) 0.28752(11) 0.0200(3) Uani 1 1 d .
C6 C 0.27627(13) 0.04653(12) 0.43516(11) 0.0209(3) Uani 1 1 d .
C7 C 0.21450(14) 0.06180(13) 0.52830(12) 0.0247(3) Uani 1 1 d .
H7 H 0.167139 0.131582 0.553566 0.030 Uiso 1 1 calc R
C8 C 0.22167(14) -0.02245(13) 0.58304(12) 0.0256(3) Uani 1 1 d .
H8 H 0.179164 -0.009985 0.645438 0.031 Uiso 1 1 calc R
C9 C 0.29089(13) -0.12673(13) 0.54817(12) 0.0241(3) Uani 1 1 d .
C10 C 0.35205(13) -0.14266(13) 0.45720(12) 0.0224(3) Uani 1 1 d .
H10 H 0.398928 -0.213056 0.433298 0.027 Uiso 1 1 calc R
C11 C 0.34770(12) -0.05878(12) 0.39849(11) 0.0206(3) Uani 1 1 d .
C12 C 0.29883(15) -0.21916(14) 0.60835(13) 0.0287(3) Uani 1 1 d .
H12A H 0.237557 -0.291795 0.561433 0.043 Uiso 1 1 calc GR
H12B H 0.273932 -0.183030 0.682253 0.043 Uiso 1 1 calc GR
H12C H 0.390175 -0.242681 0.620464 0.043 Uiso 1 1 calc GR
C13 C 0.40965(13) 0.01068(12) 0.24813(11) 0.0204(3) Uani 1 1 d .
C14 C 0.41500(13) -0.07679(12) 0.30372(11) 0.0209(3) Uani 1 1 d .
C15 C 0.48851(14) -0.17826(13) 0.26515(12) 0.0244(3) Uani 1 1 d .
H15 H 0.492900 -0.238413 0.300827 0.029 Uiso 1 1 calc R
C16 C 0.55418(14) -0.19257(13) 0.17708(12) 0.0269(3) Uani 1 1 d .
C17 C 0.54704(14) -0.10436(14) 0.12342(12) 0.0260(3) Uani 1 1 d .
H17 H 0.591554 -0.113732 0.062627 0.031 Uiso 1 1 calc R
C18 C 0.47616(13) -0.00459(13) 0.15814(12) 0.0234(3) Uani 1 1 d .
H18 H 0.472051 0.054414 0.121172 0.028 Uiso 1 1 calc R
C19 C 0.63735(19) -0.29850(16) 0.14149(15) 0.0387(4) Uani 1 1 d .
H19A H 0.731220 -0.271808 0.178761 0.058 Uiso 1 1 calc GR
H19B H 0.627923 -0.327109 0.058423 0.058 Uiso 1 1 calc GR
H19C H 0.606921 -0.365377 0.164159 0.058 Uiso 1 1 calc GR
C20 C 0.25355(13) 0.34667(12) 0.50583(11) 0.0215(3) Uani 1 1 d .
C21 C 0.38810(13) 0.39107(13) 0.53891(12) 0.0240(3) Uani 1 1 d .
H21 H 0.446245 0.357989 0.488975 0.029 Uiso 1 1 calc R
C22 C 0.43865(14) 0.48229(13) 0.64295(12) 0.0268(3) Uani 1 1 d .
H22 H 0.530553 0.510938 0.662635 0.032 Uiso 1 1 calc R
C23 C 0.35715(15) 0.53306(13) 0.71958(12) 0.0261(3) Uani 1 1 d .
C24 C 0.22319(15) 0.48764(13) 0.68710(12) 0.0267(3) Uani 1 1 d .
H24 H 0.165368 0.519735 0.737582 0.032 Uiso 1 1 calc R
C25 C 0.17229(14) 0.39645(13) 0.58251(12) 0.0253(3) Uani 1 1 d .
H25 H 0.080484 0.367512 0.562924 0.030 Uiso 1 1 calc R
C26 C 0.41214(17) 0.63214(15) 0.83271(13) 0.0349(4) Uani 1 1 d .
H26A H 0.443867 0.594829 0.890536 0.052 Uiso 1 1 calc GR
H26B H 0.341898 0.684697 0.855560 0.052 Uiso 1 1 calc GR
H26C H 0.486460 0.681388 0.825684 0.052 Uiso 1 1 calc GR
C27 C 0.20588(13) 0.38832(12) 0.25866(12) 0.0221(3) Uani 1 1 d .
C28 C 0.16286(14) 0.49287(13) 0.33051(13) 0.0262(3) Uani 1 1 d .
H28 H 0.154369 0.496779 0.404654 0.031 Uiso 1 1 calc R
C29 C 0.13231(15) 0.59149(13) 0.29418(14) 0.0291(3) Uani 1 1 d .
H29 H 0.104292 0.662344 0.344548 0.035 Uiso 1 1 calc R
C30 C 0.14193(15) 0.58841(14) 0.18598(14) 0.0308(3) Uani 1 1 d .
C31 C 0.18329(16) 0.48281(14) 0.11364(13) 0.0320(3) Uani 1 1 d .
H31 H 0.189891 0.478452 0.038953 0.038 Uiso 1 1 calc R
C32 C 0.21470(15) 0.38478(13) 0.14901(12) 0.0269(3) Uani 1 1 d .
H32 H 0.242623 0.314054 0.098397 0.032 Uiso 1 1 calc R
C33 C 0.1102(2) 0.69606(15) 0.14822(16) 0.0435(4) Uani 1 1 d .
H33A H 0.049002 0.744095 0.191997 0.065 Uiso 1 1 calc GR
H33B H 0.068098 0.666696 0.066711 0.065 Uiso 1 1 calc GR
H33C H 0.192665 0.747536 0.161342 0.065 Uiso 1 1 calc GR
C34 C 0.04661(13) 0.22341(12) 0.36002(11) 0.0221(3) Uani 1 1 d .
H34A H 0.021087 0.187831 0.414618 0.027 Uiso 1 1 calc R
H34B H 0.008381 0.303148 0.373245 0.027 Uiso 1 1 calc R
C35 C -0.01693(13) 0.14000(12) 0.24073(12) 0.0219(3) Uani 1 1 d .
C36 C -0.01508(13) 0.01321(13) 0.20812(12) 0.0242(3) Uani 1 1 d .
H36 H 0.033951 -0.021628 0.259566 0.029 Uiso 1 1 calc R
C37 C -0.08412(14) -0.06252(13) 0.10132(13) 0.0277(3) Uani 1 1 d .
H37 H -0.081406 -0.148713 0.079976 0.033 Uiso 1 1 calc R
C38 C -0.15721(14) -0.01326(14) 0.02531(13) 0.0286(3) Uani 1 1 d .
H38 H -0.205657 -0.065448 -0.047297 0.034 Uiso 1 1 calc R
C39 C -0.15884(14) 0.11236(14) 0.05625(13) 0.0288(3) Uani 1 1 d .
H39 H -0.208208 0.146784 0.004607 0.035 Uiso 1 1 calc R
C40 C -0.08849(14) 0.18828(13) 0.16260(13) 0.0262(3) Uani 1 1 d .
H40 H -0.089075 0.274538 0.182534 0.031 Uiso 1 1 calc R

loop_
_atom_site_aniso_label
_atom_site_aniso_U_11
_atom_site_aniso_U_22
_atom_site_aniso_U_33
_atom_site_aniso_U_23
_atom_site_aniso_U_13
_atom_site_aniso_U_12
N1 0.0205(5) 0.0219(6) 0.0226(6) 0.0092(5) 0.0040(4) 0.0023(4)
C2 0.0182(6) 0.0208(6) 0.0216(6) 0.0072(5) 0.0025(5) -0.0003(5)
C3 0.0196(6) 0.0207(6) 0.0230(7) 0.0086(5) 0.0058(5) 0.0028(5)
C4 0.0176(6) 0.0209(6) 0.0226(6) 0.0066(5) 0.0040(5) 0.0023(5)
C5 0.0181(6) 0.0208(6) 0.0212(6) 0.0084(5) 0.0024(5) 0.0003(5)
C6 0.0189(6) 0.0221(6) 0.0217(6) 0.0081(5) 0.0033(5) 0.0002(5)
C7 0.0241(6) 0.0257(7) 0.0251(7) 0.0082(6) 0.0078(5) 0.0032(5)
C8 0.0257(7) 0.0301(7) 0.0235(7) 0.0107(6) 0.0087(5) 0.0011(6)
C9 0.0219(6) 0.0276(7) 0.0243(7) 0.0121(6) 0.0035(5) -0.0010(5)
C10 0.0207(6) 0.0238(7) 0.0242(7) 0.0104(5) 0.0045(5) 0.0026(5)
C11 0.0179(6) 0.0226(6) 0.0209(6) 0.0080(5) 0.0025(5) 0.0008(5)
C12 0.0290(7) 0.0334(8) 0.0300(8) 0.0177(6) 0.0086(6) 0.0029(6)
C13 0.0187(6) 0.0231(6) 0.0207(6) 0.0091(5) 0.0039(5) 0.0031(5)
C14 0.0190(6) 0.0233(6) 0.0201(6) 0.0083(5) 0.0026(5) 0.0014(5)
C15 0.0267(7) 0.0253(7) 0.0249(7) 0.0128(6) 0.0061(5) 0.0061(5)
C16 0.0284(7) 0.0289(7) 0.0261(7) 0.0115(6) 0.0078(6) 0.0105(6)
C17 0.0266(7) 0.0332(8) 0.0225(7) 0.0123(6) 0.0095(5) 0.0077(6)
C18 0.0237(6) 0.0273(7) 0.0226(7) 0.0126(6) 0.0057(5) 0.0054(5)
C19 0.0504(10) 0.0416(9) 0.0380(9) 0.0225(7) 0.0237(8) 0.0260(8)
C20 0.0235(6) 0.0204(6) 0.0226(7) 0.0096(5) 0.0053(5) 0.0045(5)
C21 0.0220(6) 0.0267(7) 0.0257(7) 0.0111(6) 0.0064(5) 0.0039(5)
C22 0.0241(7) 0.0284(7) 0.0280(7) 0.0120(6) 0.0025(5) -0.0010(5)
C23 0.0319(7) 0.0221(7) 0.0240(7) 0.0095(5) 0.0024(6) 0.0020(5)
C24 0.0297(7) 0.0262(7) 0.0245(7) 0.0073(6) 0.0089(6) 0.0059(6)
C25 0.0222(6) 0.0257(7) 0.0273(7) 0.0075(6) 0.0064(5) 0.0025(5)
C26 0.0384(8) 0.0331(8) 0.0270(8) 0.0052(6) 0.0023(6) -0.0016(7)
C27 0.0188(6) 0.0217(6) 0.0260(7) 0.0096(5) 0.0029(5) 0.0014(5)
C28 0.0257(7) 0.0252(7) 0.0294(7) 0.0107(6) 0.0075(6) 0.0034(5)
C29 0.0278(7) 0.0223(7) 0.0370(8) 0.0097(6) 0.0066(6) 0.0046(5)
C30 0.0301(7) 0.0246(7) 0.0366(8) 0.0142(6) -0.0019(6) 0.0016(6)
C31 0.0391(8) 0.0311(8) 0.0271(8) 0.0140(6) 0.0025(6) 0.0031(6)
C32 0.0312(7) 0.0240(7) 0.0257(7) 0.0096(6) 0.0043(6) 0.0045(6)
C33 0.0553(11) 0.0285(8) 0.0462(10) 0.0195(7) -0.0021(8) 0.0052(7)
C34 0.0192(6) 0.0235(7) 0.0240(7) 0.0074(5) 0.0066(5) 0.0031(5)
C35 0.0179(6) 0.0244(7) 0.0240(7) 0.0080(5) 0.0065(5) 0.0019(5)
C36 0.0224(6) 0.0251(7) 0.0266(7) 0.0104(6) 0.0057(5) 0.0033(5)
C37 0.0262(7) 0.0235(7) 0.0312(8) 0.0069(6) 0.0057(6) 0.0015(5)
C38 0.0249(7) 0.0338(8) 0.0247(7) 0.0079(6) 0.0035(5) 0.0004(6)
C39 0.0259(7) 0.0345(8) 0.0288(7) 0.0157(6) 0.0040(6) 0.0049(6)
C40 0.0251(7) 0.0247(7) 0.0303(7) 0.0115(6) 0.0057(6) 0.0041(5)

loop_
_atom_type_symbol
_atom_type_description
_atom_type_scat_dispersion_real
_atom_type_scat_dispersion_imag
_atom_type_scat_source
C C 0.0181 0.0091 'International Tables Vol C Tables 4.2.6.8 and 6.1.1.4'
H H 0.0000 0.0000 'International Tables Vol C Tables 4.2.6.8 and 6.1.1.4'
N N 0.0311 0.0180 'International Tables Vol C Tables 4.2.6.8 and 6.1.1.4'

loop_
_geom_angle_atom_site_label_1
_geom_angle_atom_site_label_2
_geom_angle_atom_site_label_3
_geom_angle
C2 N1 C5 106.85(11)
N1 C2 C3 113.74(11)
N1 C2 C27 120.07(12)
C27 C2 C3 126.13(12)
C2 C3 C34 109.13(10)
C4 C3 C2 98.83(10)
C4 C3 C20 112.19(10)
C4 C3 C34 112.82(11)
C20 C3 C2 111.39(11)
C20 C3 C34 111.77(11)
C5 C4 C3 107.48(11)
C5 C4 C6 121.03(12)
C6 C4 C3 131.49(12)
N1 C5 C13 123.48(12)
C4 C5 N1 113.09(11)
C4 C5 C13 123.42(12)
C7 C6 C4 123.41(12)
C7 C6 C11 118.70(12)
C11 C6 C4 117.88(12)
C6 C7 H7 119.4
C8 C7 C6 121.19(13)
C8 C7 H7 119.4
C7 C8 H8 119.5
C7 C8 C9 121.04(13)
C9 C8 H8 119.5
C8 C9 C12 121.02(12)
C10 C9 C8 118.35(13)
C10 C9 C12 120.63(13)
C9 C10 H10 118.6
C9 C10 C11 122.71(13)
C11 C10 H10 118.6
C6 C11 C14 120.37(12)
C10 C11 C6 118.01(12)
C10 C11 C14 121.62(12)
C9 C12 H12A 109.5
C9 C12 H12B 109.5
C9 C12 H12C 109.5
H12A C12 H12B 109.5
H12A C12 H12C 109.5
H12B C12 H12C 109.5
C14 C13 C5 117.52(12)
C18 C13 C5 122.24(12)
C18 C13 C14 120.24(12)
C13 C14 C11 119.77(12)
C15 C14 C11 122.67(12)
C15 C14 C13 117.56(12)
C14 C15 H15 119.0
C16 C15 C14 121.99(13)
C16 C15 H15 119.0
C15 C16 C17 119.21(13)
C15 C16 C19 120.84(13)
C17 C16 C19 119.90(13)
C16 C17 H17 119.7
C18 C17 C16 120.58(13)
C18 C17 H17 119.7
C13 C18 H18 119.8
C17 C18 C13 120.42(13)
C17 C18 H18 119.8
C16 C19 H19A 109.5
C16 C19 H19B 109.5
C16 C19 H19C 109.5
H19A C19 H19B 109.5
H19A C19 H19C 109.5
H19B C19 H19C 109.5
C21 C20 C3 119.40(12)
C25 C20 C3 123.25(12)
C25 C20 C21 117.35(13)
C20 C21 H21 119.3
C22 C21 C20 121.43(13)
C22 C21 H21 119.3
C21 C22 H22 119.3
C21 C22 C23 121.33(13)
C23 C22 H22 119.3
C22 C23 C26 121.32(13)
C24 C23 C22 117.21(13)
C24 C23 C26 121.47(14)
C23 C24 H24 119.3
C25 C24 C23 121.49(13)
C25 C24 H24 119.3
C20 C25 H25 119.4
C24 C25 C20 121.19(13)
C24 C25 H25 119.4
C23 C26 H26A 109.5
C23 C26 H26B 109.5
C23 C26 H26C 109.5
H26A C26 H26B 109.5
H26A C26 H26C 109.5
H26B C26 H26C 109.5
C28 C27 C2 123.38(13)
C28 C27 C32 118.23(13)
C32 C27 C2 118.38(12)
C27 C28 H28 119.8
C29 C28 C27 120.42(14)
C29 C28 H28 119.8
C28 C29 H29 119.3
C30 C29 C28 121.38(14)
C30 C29 H29 119.3
C29 C30 C31 118.03(13)
C29 C30 C33 120.88(15)
C31 C30 C33 121.08(15)
C30 C31 H31 119.5
C32 C31 C30 121.09(14)
C32 C31 H31 119.5
C27 C32 H32 119.6
C31 C32 C27 120.84(14)
C31 C32 H32 119.6
C30 C33 H33A 109.5
C30 C33 H33B 109.5
C30 C33 H33C 109.5
H33A C33 H33B 109.5
H33A C33 H33C 109.5
H33B C33 H33C 109.5
C3 C34 H34A 108.2
C3 C34 H34B 108.2
H34A C34 H34B 107.3
C35 C34 C3 116.41(11)
C35 C34 H34A 108.2
C35 C34 H34B 108.2
C36 C35 C34 121.57(12)
C36 C35 C40 118.22(13)
C40 C35 C34 120.02(12)
C35 C36 H36 119.7
C37 C36 C35 120.65(13)
C37 C36 H36 119.7
C36 C37 H37 119.8
C36 C37 C38 120.48(14)
C38 C37 H37 119.8
C37 C38 H38 120.3
C39 C38 C37 119.42(14)
C39 C38 H38 120.3
C38 C39 H39 119.9
C38 C39 C40 120.13(13)
C40 C39 H39 119.9
C35 C40 H40 119.5
C39 C40 C35 121.08(13)
C39 C40 H40 119.5

loop_
_geom_bond_atom_site_label_1
_geom_bond_atom_site_label_2
_geom_bond_distance
N1 C2 1.2955(17)
N1 C5 1.4152(16)
C2 C3 1.5395(18)
C2 C27 1.4737(18)
C3 C4 1.5215(18)
C3 C20 1.5343(19)
C3 C34 1.5608(17)
C4 C5 1.3611(19)
C4 C6 1.4312(18)
C5 C13 1.4327(18)
C6 C7 1.4123(19)
C6 C11 1.4307(18)
C7 H7 0.9500
C7 C8 1.374(2)
C8 H8 0.9500
C8 C9 1.405(2)
C9 C10 1.3831(19)
C9 C12 1.5087(18)
C10 H10 0.9500
C10 C11 1.4093(18)
C11 C14 1.4619(18)
C12 H12A 0.9800
C12 H12B 0.9800
C12 H12C 0.9800
C13 C14 1.4159(18)
C13 C18 1.4080(19)
C14 C15 1.4142(19)
C15 H15 0.9500
C15 C16 1.383(2)
C16 C17 1.405(2)
C16 C19 1.5087(19)
C17 H17 0.9500
C17 C18 1.3753(19)
C18 H18 0.9500
C19 H19A 0.9800
C19 H19B 0.9800
C19 H19C 0.9800
C20 C21 1.3962(19)
C20 C25 1.3943(19)
C21 H21 0.9500
C21 C22 1.385(2)
C22 H22 0.9500
C22 C23 1.398(2)
C23 C24 1.394(2)
C23 C26 1.506(2)
C24 H24 0.9500
C24 C25 1.390(2)
C25 H25 0.9500
C26 H26A 0.9800
C26 H26B 0.9800
C26 H26C 0.9800
C27 C28 1.396(2)
C27 C32 1.402(2)
C28 H28 0.9500
C28 C29 1.393(2)
C29 H29 0.9500
C29 C30 1.387(2)
C30 C31 1.399(2)
C30 C33 1.504(2)
C31 H31 0.9500
C31 C32 1.381(2)
C32 H32 0.9500
C33 H33A 0.9800
C33 H33B 0.9800
C33 H33C 0.9800
C34 H34A 0.9900
C34 H34B 0.9900
C34 C35 1.5079(18)
C35 C36 1.3944(19)
C35 C40 1.3953(19)
C36 H36 0.9500
C36 C37 1.387(2)
C37 H37 0.9500
C37 C38 1.389(2)
C38 H38 0.9500
C38 C39 1.382(2)
C39 H39 0.9500
C39 C40 1.388(2)
C40 H40 0.9500

loop_
_geom_torsion_atom_site_label_1
_geom_torsion_atom_site_label_2
_geom_torsion_atom_site_label_3
_geom_torsion_atom_site_label_4
_geom_torsion
N1 C2 C3 C4 0.52(14)
N1 C2 C3 C20 118.65(12)
N1 C2 C3 C34 -117.48(12)
N1 C2 C27 C28 -159.63(13)
N1 C2 C27 C32 18.87(19)
N1 C5 C13 C14 -178.77(11)
N1 C5 C13 C18 1.6(2)
C2 N1 C5 C4 -0.68(15)
C2 N1 C5 C13 178.65(12)
C2 C3 C4 C5 -0.87(13)
C2 C3 C4 C6 -179.56(13)
C2 C3 C20 C21 -49.61(16)
C2 C3 C20 C25 129.82(13)
C2 C3 C34 C35 48.70(15)
C2 C27 C28 C29 177.25(13)
C2 C27 C32 C31 -177.75(13)
C3 C2 C27 C28 23.2(2)
C3 C2 C27 C32 -158.28(13)
C3 C4 C5 N1 1.01(15)
C3 C4 C5 C13 -178.31(12)
C3 C4 C6 C7 -2.9(2)
C3 C4 C6 C11 177.34(12)
C3 C20 C21 C22 178.47(12)
C3 C20 C25 C24 -178.71(12)
C3 C34 C35 C36 77.38(16)
C3 C34 C35 C40 -107.64(14)
C4 C3 C20 C21 60.14(16)
C4 C3 C20 C25 -120.43(14)
C4 C3 C34 C35 -60.10(15)
C4 C5 C13 C14 0.5(2)
C4 C5 C13 C18 -179.14(13)
C4 C6 C7 C8 179.98(13)
C4 C6 C11 C10 -179.87(11)
C4 C6 C11 C14 0.85(19)
C5 N1 C2 C3 0.03(15)
C5 N1 C2 C27 -177.46(11)
C5 C4 C6 C7 178.55(13)
C5 C4 C6 C11 -1.20(19)
C5 C13 C14 C11 -0.81(18)
C5 C13 C14 C15 -179.79(12)
C5 C13 C18 C17 179.54(13)
C6 C4 C5 N1 179.87(11)
C6 C4 C5 C13 0.5(2)
C6 C7 C8 C9 0.0(2)
C6 C11 C14 C13 0.14(19)
C6 C11 C14 C15 179.07(12)
C7 C6 C11 C10 0.36(19)
C7 C6 C11 C14 -178.91(12)
C7 C8 C9 C10 0.1(2)
C7 C8 C9 C12 179.95(13)
C8 C9 C10 C11 0.0(2)
C9 C10 C11 C6 -0.2(2)
C9 C10 C11 C14 179.02(13)
C10 C11 C14 C13 -179.11(12)
C10 C11 C14 C15 -0.2(2)
C11 C6 C7 C8 -0.3(2)
C11 C14 C15 C16 -178.49(13)
C12 C9 C10 C11 -179.84(12)
C13 C14 C15 C16 0.5(2)
C14 C13 C18 C17 -0.1(2)
C14 C15 C16 C17 -0.5(2)
C14 C15 C16 C19 177.01(14)
C15 C16 C17 C18 0.3(2)
C16 C17 C18 C13 0.0(2)
C18 C13 C14 C11 178.83(12)
C18 C13 C14 C15 -0.15(19)
C19 C16 C17 C18 -177.29(14)
C20 C3 C4 C5 -118.39(12)
C20 C3 C4 C6 62.92(18)
C20 C3 C34 C35 172.36(11)
C20 C21 C22 C23 0.5(2)
C21 C20 C25 C24 0.7(2)
C21 C22 C23 C24 0.3(2)
C21 C22 C23 C26 179.94(13)
C22 C23 C24 C25 -0.6(2)
C23 C24 C25 C20 0.0(2)
C25 C20 C21 C22 -1.0(2)
C26 C23 C24 C25 179.79(14)
C27 C2 C3 C4 177.83(12)
C27 C2 C3 C20 -64.05(16)
C27 C2 C3 C34 59.83(16)
C27 C28 C29 C30 0.8(2)
C28 C27 C32 C31 0.8(2)
C28 C29 C30 C31 0.1(2)
C28 C29 C30 C33 -179.30(14)
C29 C30 C31 C32 -0.5(2)
C30 C31 C32 C27 0.0(2)
C32 C27 C28 C29 -1.3(2)
C33 C30 C31 C32 178.87(15)
C34 C3 C4 C5 114.29(12)
C34 C3 C4 C6 -64.40(18)
C34 C3 C20 C21 -171.98(12)
C34 C3 C20 C25 7.45(18)
C34 C35 C36 C37 174.25(12)
C34 C35 C40 C39 -173.56(13)
C35 C36 C37 C38 -0.5(2)
C36 C35 C40 C39 1.6(2)
C36 C37 C38 C39 1.1(2)
C37 C38 C39 C40 -0.3(2)
C38 C39 C40 C35 -1.0(2)
C40 C35 C36 C37 -0.8(2)
